data_9007587
loop_
_publ_author_name
'Svensson, C.'

_publ_section_title
;
 The crystal structure of orthorhombic antimony trioxide, Sb2O3
;
_journal_name_full 'Acta Crystallographica, Section B'
_journal_page_first 458
_journal_page_last 461
_journal_paper_doi 10.1107/S0567740874002986
_journal_volume 30
_journal_year 1974
_chemical_compound_source Synthetic
_chemical_formula_sum 'O3 Sb2'
_chemical_name_mineral Valentinite
_space_group_IT_number 56
_symmetry_space_group_name_Hall '-P 2ab 2ac'
_symmetry_space_group_name_H-M 'P c c n'
_cell_angle_alpha 90
_cell_angle_beta 90
_cell_angle_gamma 90
_cell_length_a 4.911
_cell_length_b 12.464
_cell_length_c 5.412
_cell_formula_units_Z 4
_cell_volume 331.272
_database_code_amcsd 0009500
_exptl_crystal_density_diffrn 5.845
_cod_original_formula_sum 'Sb2 O3'
_cod_database_code 9007587

loop_
_space_group_symop_operation_xyz
x,y,z
x,1/2-y,1/2+z
-x,1/2+y,1/2-z
1/2-x,y,1/2+z
1/2+x,-y,1/2-z
1/2+x,1/2+y,-z
1/2-x,1/2-y,z
-x,-y,-z

loop_
_atom_site_aniso_label
_atom_site_aniso_U_11
_atom_site_aniso_U_22
_atom_site_aniso_U_33
_atom_site_aniso_U_12
_atom_site_aniso_U_13
_atom_site_aniso_U_23
Sb 0.01492 0.01369 0.00920 0.00301 0.00100 0.00174
O1 0.03055 0.01181 0.00594 -0.00155 0.00000 0.00000
O2 0.01478 0.01338 0.01083 -0.00527 -0.00566 0.00342

loop_
_atom_site_label
_atom_site_fract_x
_atom_site_fract_y
_atom_site_fract_z
Sb 0.04149 0.12745 0.17845
O1 0.25000 0.25000 0.02290
O2 0.15200 0.05910 -0.14460

loop_
_cod_related_entry_id
_cod_related_entry_database
_cod_related_entry_code
1 ChemSpider 14110
2 AMCSD 0009500
